data_4506240
loop_
_publ_author_name
'Lama, Prem'
'Mrozinski, Jerzy'
'Bharadwaj, Parimal K.'

_publ_section_title
;
 Co(II) Coordination Polymers with Co-Ligand Dependent Dinuclear to
 Tetranuclear Core: Spin-Canting, Weak Ferromagnetic, and
 Antiferromagnetic Behavior
;
_journal_issue 6
_journal_name_full 'Crystal Growth &amp; Design'
_journal_page_first 3158
_journal_paper_doi 10.1021/cg300330p
_journal_volume 12
_journal_year 2012
_chemical_formula_moiety 'C20 H12 Co2 N2 O8'
_chemical_formula_sum 'C20 H12 Co2 N2 O8'
_chemical_formula_weight 526.18
_chemical_name_systematic
;
 ?
;
_space_group_IT_number 2
_symmetry_cell_setting triclinic
_symmetry_space_group_name_Hall '-P 1'
_symmetry_space_group_name_H-M 'P -1'
_atom_sites_solution_hydrogens geom
_atom_sites_solution_primary direct
_atom_sites_solution_secondary difmap
_audit_creation_method SHELXL-97
_cell_angle_alpha 64.684(3)
_cell_angle_beta 85.395(5)
_cell_angle_gamma 65.539(6)
_cell_formula_units_Z 2
_cell_length_a 9.604(3)
_cell_length_b 10.852(4)
_cell_length_c 11.414(6)
_cell_measurement_reflns_used 999
_cell_measurement_temperature 100(2)
_cell_measurement_theta_max 25.50
_cell_measurement_theta_min 1.99
_cell_volume 972.0(7)
_computing_cell_refinement 'SAINT 6.45 ( Bruker, 2003)'
_computing_data_collection 'SMART 5.628 (Bruker, 2003)'
_computing_data_reduction 'SAINT 6.45 ( Bruker, 2003)'
_computing_molecular_graphics 'DIAMOND 2.1e'
_computing_structure_refinement 'SHELXL-97 (Sheldrick, 1997)'
_computing_structure_solution SIR-97
_diffrn_ambient_temperature 100(2)
_diffrn_measured_fraction_theta_full 0.971
_diffrn_measured_fraction_theta_max 0.971
_diffrn_measurement_device_type 'BRUKER SMART APEX'
_diffrn_measurement_method /w-scans
_diffrn_radiation_monochromator graphite
_diffrn_radiation_source 'fine-focus sealed tube'
_diffrn_radiation_type MoK\a
_diffrn_radiation_wavelength 0.71073
_diffrn_reflns_av_R_equivalents 0.0300
_diffrn_reflns_av_sigmaI/netI 0.0635
_diffrn_reflns_limit_h_max 6
_diffrn_reflns_limit_h_min -11
_diffrn_reflns_limit_k_max 9
_diffrn_reflns_limit_k_min -13
_diffrn_reflns_limit_l_max 13
_diffrn_reflns_limit_l_min -13
_diffrn_reflns_number 5179
_diffrn_reflns_theta_full 25.50
_diffrn_reflns_theta_max 25.50
_diffrn_reflns_theta_min 1.99
_exptl_absorpt_coefficient_mu 1.761
_exptl_absorpt_correction_T_max 0.8165
_exptl_absorpt_correction_T_min 0.6980
_exptl_absorpt_correction_type empirical
_exptl_absorpt_process_details SADABS
_exptl_crystal_colour colorless
_exptl_crystal_density_diffrn 1.798
_exptl_crystal_density_method 'not measured'
_exptl_crystal_description block
_exptl_crystal_F_000 528
_exptl_crystal_size_max 0.22
_exptl_crystal_size_mid 0.16
_exptl_crystal_size_min 0.12
_refine_diff_density_max 1.227
_refine_diff_density_min -0.740
_refine_diff_density_rms 0.112
_refine_ls_extinction_method none
_refine_ls_goodness_of_fit_ref 1.034
_refine_ls_hydrogen_treatment refU
_refine_ls_matrix_type full
_refine_ls_number_parameters 293
_refine_ls_number_reflns 3518
_refine_ls_number_restraints 1
_refine_ls_restrained_S_all 1.034
_refine_ls_R_factor_all 0.0676
_refine_ls_R_factor_gt 0.0508
_refine_ls_shift/su_max 0.000
_refine_ls_shift/su_mean 0.000
_refine_ls_structure_factor_coef Fsqd
_refine_ls_weighting_details 'calc w=1/[\s^2^(Fo^2^)+(0.0653P)^2^+0.8189P] where P=(Fo^2^+2Fc^2^)/3'
_refine_ls_weighting_scheme calc
_refine_ls_wR_factor_gt 0.1182
_refine_ls_wR_factor_ref 0.1322
_reflns_number_gt 2749
_reflns_number_total 3518
_reflns_threshold_expression >2sigma(I)
_cod_data_source_file cg300330p_si_002.cif
_cod_data_source_block Complex3
_cod_depositor_comments
;
The following automatic conversions were performed:

'_symmetry_cell_setting' value 'Triclinic' changed to 'triclinic'
according to /home/saulius/struct/CIF-dictionaries/cif_core.dic
dictionary named 'cif_core.dic' version 2.4.1 from 2010-06-29.

Automatic conversion script
Id: cif_fix_values 1891 2012-01-12 08:04:46Z andrius 
;
_cod_original_sg_symbol_H-M P-1
_cod_database_code 4506240

loop_
_symmetry_equiv_pos_as_xyz
'x, y, z'
'-x, -y, -z'

loop_
_atom_site_label
_atom_site_type_symbol
_atom_site_fract_x
_atom_site_fract_y
_atom_site_fract_z
_atom_site_U_iso_or_equiv
_atom_site_adp_type
_atom_site_occupancy
_atom_site_symmetry_multiplicity
_atom_site_calc_flag
_atom_site_refinement_flags
Co1 Co 0.49746(6) 0.34122(7) 0.04496(6) 0.01981(19) Uani 1 1 d .
Co2 Co 0.81700(6) 0.30282(7) 0.16690(6) 0.01938(19) Uani 1 1 d .
O1 O -0.1282(3) 0.4773(3) 0.1153(3) 0.0254(7) Uani 1 1 d .
O2 O -0.3367(3) 0.6956(4) 0.0178(3) 0.0259(8) Uani 1 1 d .
O3 O -0.1301(3) 1.1142(4) 0.1496(3) 0.0256(7) Uani 1 1 d .
O4 O -0.3490(3) 1.1352(4) 0.0680(3) 0.0256(7) Uani 1 1 d .
O5 O 0.2629(3) 0.5991(3) 0.2373(3) 0.0200(7) Uani 1 1 d .
O6 O 0.4678(4) 0.3235(4) 0.2288(3) 0.0237(7) Uani 1 1 d .
O7 O 0.6802(3) 0.3165(4) 0.3069(3) 0.0273(8) Uani 1 1 d .
O8 O 0.6510(3) 0.4299(3) 0.0089(3) 0.0188(7) Uani 1 1 d D
N1 N 1.0231(4) 0.1846(4) 0.2990(4) 0.0246(9) Uani 1 1 d .
N2 N 1.4407(5) 0.0239(5) 0.5248(4) 0.0342(10) Uani 1 1 d .
C1 C -0.2018(5) 0.6168(5) 0.0753(4) 0.0178(9) Uani 1 1 d .
C2 C -0.1227(5) 0.6941(5) 0.1079(4) 0.0172(9) Uani 1 1 d .
C3 C -0.2008(5) 0.8423(5) 0.0885(4) 0.0197(10) Uani 1 1 d .
H3 H -0.3033 0.8972 0.0523 0.024 Uiso 1 1 calc R
C4 C -0.1243(5) 0.9092(5) 0.1238(4) 0.0189(9) Uani 1 1 d .
C5 C -0.2091(5) 1.0659(5) 0.1109(4) 0.0215(10) Uani 1 1 d .
C6 C 0.0307(5) 0.8267(5) 0.1749(4) 0.0214(10) Uani 1 1 d .
H6 H 0.0835 0.8710 0.1959 0.026 Uiso 1 1 calc R
C7 C 0.1051(5) 0.6793(5) 0.1941(4) 0.0183(9) Uani 1 1 d .
C8 C 0.0305(5) 0.6122(5) 0.1605(4) 0.0194(9) Uani 1 1 d .
H8 H 0.0827 0.5129 0.1730 0.023 Uiso 1 1 calc R
C9 C 0.3056(5) 0.5051(5) 0.3696(4) 0.0209(10) Uani 1 1 d .
C10 C 0.2163(5) 0.5351(5) 0.4628(5) 0.0264(11) Uani 1 1 d .
H10 H 0.1180 0.6132 0.4384 0.032 Uiso 1 1 calc R
C11 C 0.2742(6) 0.4479(6) 0.5934(5) 0.0326(12) Uani 1 1 d .
H11 H 0.2134 0.4664 0.6569 0.039 Uiso 1 1 calc R
C12 C 0.4194(6) 0.3354(6) 0.6300(5) 0.0317(12) Uani 1 1 d .
H12 H 0.4583 0.2798 0.7179 0.038 Uiso 1 1 calc R
C13 C 0.5088(6) 0.3040(6) 0.5369(5) 0.0288(11) Uani 1 1 d .
H13 H 0.6083 0.2281 0.5620 0.035 Uiso 1 1 calc R
C14 C 0.4505(5) 0.3853(5) 0.4061(4) 0.0218(10) Uani 1 1 d .
C15 C 0.5396(5) 0.3398(5) 0.3055(4) 0.0228(10) Uani 1 1 d .
C16 C 1.0280(6) 0.1698(6) 0.4216(5) 0.0361(13) Uani 1 1 d .
H16 H 0.9362 0.1964 0.4578 0.043 Uiso 1 1 calc R
C17 C 1.1654(6) 0.1160(7) 0.4964(6) 0.0418(15) Uani 1 1 d .
H17 H 1.1654 0.1058 0.5816 0.050 Uiso 1 1 calc R
C18 C 1.3017(6) 0.0781(5) 0.4430(5) 0.0305(12) Uani 1 1 d .
C19 C 1.2982(6) 0.0937(6) 0.3161(5) 0.0342(12) Uani 1 1 d .
H19 H 1.3883 0.0702 0.2771 0.041 Uiso 1 1 calc R
C20 C 1.1572(6) 0.1452(6) 0.2493(5) 0.0327(12) Uani 1 1 d .
H20 H 1.1550 0.1530 0.1650 0.039 Uiso 1 1 calc R
H1O8 H 0.686(7) 0.430(7) -0.059(4) 0.049(19) Uiso 1 1 d D

loop_
_atom_site_aniso_label
_atom_site_aniso_U_11
_atom_site_aniso_U_22
_atom_site_aniso_U_33
_atom_site_aniso_U_23
_atom_site_aniso_U_13
_atom_site_aniso_U_12
Co1 0.0139(3) 0.0165(3) 0.0317(4) -0.0144(3) -0.0044(2) -0.0035(2)
Co2 0.0142(3) 0.0145(3) 0.0313(4) -0.0126(3) -0.0051(2) -0.0035(2)
O1 0.0178(16) 0.0125(17) 0.047(2) -0.0134(15) -0.0069(14) -0.0050(13)
O2 0.0177(16) 0.0200(18) 0.0400(19) -0.0159(15) -0.0114(14) -0.0024(13)
O3 0.0192(16) 0.0196(17) 0.0409(19) -0.0184(15) -0.0088(14) -0.0031(13)
O4 0.0162(16) 0.0183(17) 0.0432(19) -0.0186(15) -0.0066(14) -0.0008(13)
O5 0.0107(15) 0.0189(17) 0.0289(16) -0.0135(14) -0.0047(12) -0.0004(12)
O6 0.0231(17) 0.0216(18) 0.0280(17) -0.0122(14) -0.0022(13) -0.0084(14)
O7 0.0160(17) 0.0290(19) 0.0387(19) -0.0204(16) -0.0029(14) -0.0040(14)
O8 0.0162(15) 0.0173(17) 0.0258(17) -0.0128(14) -0.0013(13) -0.0053(13)
N1 0.019(2) 0.017(2) 0.037(2) -0.0132(18) -0.0095(17) -0.0041(16)
N2 0.027(2) 0.027(2) 0.046(3) -0.016(2) -0.0150(19) -0.0059(19)
C1 0.016(2) 0.019(2) 0.025(2) -0.0149(19) 0.0013(17) -0.0065(18)
C2 0.017(2) 0.016(2) 0.023(2) -0.0106(18) 0.0019(17) -0.0086(18)
C3 0.016(2) 0.017(2) 0.029(2) -0.0140(19) -0.0028(18) -0.0036(18)
C4 0.016(2) 0.014(2) 0.028(2) -0.0111(19) 0.0011(17) -0.0051(18)
C5 0.019(2) 0.018(2) 0.028(2) -0.011(2) -0.0014(18) -0.0062(19)
C6 0.022(2) 0.019(2) 0.027(2) -0.013(2) -0.0032(18) -0.0080(19)
C7 0.015(2) 0.014(2) 0.022(2) -0.0063(18) -0.0051(17) -0.0026(17)
C8 0.016(2) 0.014(2) 0.026(2) -0.0104(19) 0.0013(17) -0.0030(18)
C9 0.021(2) 0.021(2) 0.025(2) -0.0106(19) -0.0031(18) -0.0105(19)
C10 0.018(2) 0.023(3) 0.037(3) -0.016(2) -0.003(2) -0.0037(19)
C11 0.034(3) 0.039(3) 0.026(3) -0.018(2) 0.005(2) -0.013(2)
C12 0.035(3) 0.029(3) 0.026(2) -0.012(2) -0.003(2) -0.009(2)
C13 0.025(3) 0.025(3) 0.032(3) -0.014(2) -0.007(2) -0.003(2)
C14 0.017(2) 0.023(3) 0.027(2) -0.014(2) 0.0002(18) -0.0065(19)
C15 0.026(3) 0.011(2) 0.028(2) -0.0066(19) -0.0044(19) -0.0046(19)
C16 0.025(3) 0.033(3) 0.050(3) -0.027(3) -0.010(2) 0.001(2)
C17 0.025(3) 0.047(4) 0.053(3) -0.034(3) -0.010(2) 0.000(2)
C18 0.024(3) 0.020(3) 0.044(3) -0.012(2) -0.018(2) -0.004(2)
C19 0.021(3) 0.031(3) 0.041(3) -0.007(2) -0.006(2) -0.010(2)
C20 0.024(3) 0.037(3) 0.032(3) -0.010(2) -0.003(2) -0.013(2)

loop_
_atom_type_symbol
_atom_type_description
_atom_type_scat_dispersion_real
_atom_type_scat_dispersion_imag
_atom_type_scat_source
C C 0.0033 0.0016 'International Tables Vol C Tables 4.2.6.8 and 6.1.1.4'
H H 0.0000 0.0000 'International Tables Vol C Tables 4.2.6.8 and 6.1.1.4'
N N 0.0061 0.0033 'International Tables Vol C Tables 4.2.6.8 and 6.1.1.4'
O O 0.0106 0.0060 'International Tables Vol C Tables 4.2.6.8 and 6.1.1.4'
Co Co 0.3494 0.9721 'International Tables Vol C Tables 4.2.6.8 and 6.1.1.4'

loop_
_geom_angle_atom_site_label_1
_geom_angle_atom_site_label_2
_geom_angle_atom_site_label_3
_geom_angle
_geom_angle_site_symmetry_1
_geom_angle_site_symmetry_3
O2 Co1 O8 150.59(14) 2_565 .
O2 Co1 O4 88.04(13) 2_565 1_645
O8 Co1 O4 95.41(13) . 1_645
O2 Co1 O6 109.57(14) 2_565 .
O8 Co1 O6 97.70(13) . .
O4 Co1 O6 105.22(13) 1_645 .
O2 Co1 O8 92.73(13) 2_565 2_665
O8 Co1 O8 79.47(13) . 2_665
O4 Co1 O8 170.80(13) 1_645 2_665
O6 Co1 O8 83.16(12) . 2_665
O3 Co2 O7 111.61(14) 1_645 .
O3 Co2 O1 143.67(14) 1_645 1_655
O7 Co2 O1 103.89(14) . 1_655
O3 Co2 O8 93.12(12) 1_645 .
O7 Co2 O8 98.63(13) . .
O1 Co2 O8 88.93(13) 1_655 .
O3 Co2 N1 87.25(14) 1_645 .
O7 Co2 N1 93.33(15) . .
O1 Co2 N1 83.14(14) 1_655 .
O8 Co2 N1 166.96(15) . .
C1 O1 Co2 135.7(3) . 1_455
C1 O2 Co1 135.9(3) . 2_565
C5 O3 Co2 133.1(3) . 1_465
C5 O4 Co1 130.0(3) . 1_465
C9 O5 C7 117.2(3) . .
C15 O6 Co1 131.8(3) . .
C15 O7 Co2 128.2(3) . .
Co1 O8 Co2 107.27(15) . .
Co1 O8 Co1 100.53(13) . 2_665
Co2 O8 Co1 122.91(15) . 2_665
Co1 O8 H1O8 109(4) . .
Co2 O8 H1O8 113(4) . .
Co1 O8 H1O8 103(4) 2_665 .
C16 N1 C20 117.6(4) . .
C16 N1 Co2 124.2(3) . .
C20 N1 Co2 117.2(3) . .
N2 N2 C18 112.8(5) 2_856 .
O1 C1 O2 126.6(4) . .
O1 C1 C2 115.8(4) . .
O2 C1 C2 117.4(4) . .
C8 C2 C3 120.5(4) . .
C8 C2 C1 118.1(4) . .
C3 C2 C1 121.3(4) . .
C2 C3 C4 119.7(4) . .
C2 C3 H3 120.2 . .
C4 C3 H3 120.2 . .
C6 C4 C3 119.5(4) . .
C6 C4 C5 120.1(4) . .
C3 C4 C5 120.4(4) . .
O4 C5 O3 126.2(4) . .
O4 C5 C4 118.4(4) . .
O3 C5 C4 115.4(4) . .
C7 C6 C4 119.6(4) . .
C7 C6 H6 120.2 . .
C4 C6 H6 120.2 . .
C6 C7 C8 121.3(4) . .
C6 C7 O5 119.8(4) . .
C8 C7 O5 118.6(4) . .
C7 C8 C2 119.4(4) . .
C7 C8 H8 120.3 . .
C2 C8 H8 120.3 . .
C10 C9 O5 122.2(4) . .
C10 C9 C14 120.4(4) . .
O5 C9 C14 117.1(4) . .
C9 C10 C11 119.3(4) . .
C9 C10 H10 120.3 . .
C11 C10 H10 120.3 . .
C12 C11 C10 120.7(5) . .
C12 C11 H11 119.6 . .
C10 C11 H11 119.6 . .
C11 C12 C13 120.1(5) . .
C11 C12 H12 120.0 . .
C13 C12 H12 120.0 . .
C12 C13 C14 120.1(4) . .
C12 C13 H13 119.9 . .
C14 C13 H13 119.9 . .
C13 C14 C9 119.1(4) . .
C13 C14 C15 120.4(4) . .
C9 C14 C15 120.4(4) . .
O6 C15 O7 125.3(4) . .
O6 C15 C14 116.7(4) . .
O7 C15 C14 117.9(4) . .
N1 C16 C17 122.3(5) . .
N1 C16 H16 118.9 . .
C17 C16 H16 118.9 . .
C18 C17 C16 119.2(5) . .
C18 C17 H17 120.4 . .
C16 C17 H17 120.4 . .
C17 C18 C19 119.1(4) . .
C17 C18 N2 116.8(5) . .
C19 C18 N2 124.1(5) . .
C20 C19 C18 118.1(5) . .
C20 C19 H19 121.0 . .
C18 C19 H19 121.0 . .
N1 C20 C19 123.7(5) . .
N1 C20 H20 118.2 . .
C19 C20 H20 118.2 . .

loop_
_geom_bond_atom_site_label_1
_geom_bond_atom_site_label_2
_geom_bond_distance
_geom_bond_site_symmetry_2
Co1 O2 1.997(3) 2_565
Co1 O8 2.002(3) .
Co1 O4 2.018(3) 1_645
Co1 O6 2.031(3) .
Co1 O8 2.117(3) 2_665
Co2 O3 1.988(3) 1_645
Co2 O7 2.001(3) .
Co2 O1 2.008(3) 1_655
Co2 O8 2.052(3) .
Co2 N1 2.135(4) .
O1 C1 1.255(5) .
O1 Co2 2.008(3) 1_455
O2 C1 1.257(5) .
O2 Co1 1.997(3) 2_565
O3 C5 1.276(5) .
O3 Co2 1.988(3) 1_465
O4 C5 1.251(5) .
O4 Co1 2.018(3) 1_465
O5 C9 1.387(5) .
O5 C7 1.400(5) .
O6 C15 1.266(5) .
O7 C15 1.267(5) .
O8 Co1 2.117(3) 2_665
O8 H1O8 0.82(5) .
N1 C16 1.341(7) .
N1 C20 1.341(6) .
N2 N2 1.243(9) 2_856
N2 C18 1.442(6) .
C1 C2 1.504(6) .
C2 C8 1.385(6) .
C2 C3 1.386(6) .
C3 C4 1.402(6) .
C3 H3 0.9300 .
C4 C6 1.395(6) .
C4 C5 1.494(6) .
C6 C7 1.377(6) .
C6 H6 0.9300 .
C7 C8 1.380(6) .
C8 H8 0.9300 .
C9 C10 1.376(6) .
C9 C14 1.390(6) .
C10 C11 1.385(7) .
C10 H10 0.9300 .
C11 C12 1.362(7) .
C11 H11 0.9300 .
C12 C13 1.380(7) .
C12 H12 0.9300 .
C13 C14 1.386(6) .
C13 H13 0.9300 .
C14 C15 1.507(6) .
C16 C17 1.389(7) .
C16 H16 0.9300 .
C17 C18 1.376(8) .
C17 H17 0.9300 .
C18 C19 1.386(7) .
C19 C20 1.380(7) .
C19 H19 0.9300 .
C20 H20 0.9300 .

loop_
_geom_torsion_atom_site_label_1
_geom_torsion_atom_site_label_2
_geom_torsion_atom_site_label_3
_geom_torsion_atom_site_label_4
_geom_torsion
_geom_torsion_site_symmetry_1
_geom_torsion_site_symmetry_4
O2 Co1 O6 C15 -178.7(4) 2_565 .
O8 Co1 O6 C15 -9.9(4) . .
O4 Co1 O6 C15 87.9(4) 1_645 .
O8 Co1 O6 C15 -88.3(4) 2_665 .
O3 Co2 O7 C15 -71.5(4) 1_645 .
O1 Co2 O7 C15 116.4(4) 1_655 .
O8 Co2 O7 C15 25.3(4) . .
N1 Co2 O7 C15 -159.9(4) . .
O2 Co1 O8 Co2 -153.8(2) 2_565 .
O4 Co1 O8 Co2 -58.20(15) 1_645 .
O6 Co1 O8 Co2 48.00(15) . .
O8 Co1 O8 Co2 129.53(19) 2_665 .
O2 Co1 O8 Co1 76.6(3) 2_565 2_665
O4 Co1 O8 Co1 172.28(13) 1_645 2_665
O6 Co1 O8 Co1 -81.53(13) . 2_665
O8 Co1 O8 Co1 0.0 2_665 2_665
O3 Co2 O8 Co1 57.98(16) 1_645 .
O7 Co2 O8 Co1 -54.43(16) . .
O1 Co2 O8 Co1 -158.32(15) 1_655 .
N1 Co2 O8 Co1 149.2(5) . .
O3 Co2 O8 Co1 173.39(18) 1_645 2_665
O7 Co2 O8 Co1 61.0(2) . 2_665
O1 Co2 O8 Co1 -42.91(19) 1_655 2_665
N1 Co2 O8 Co1 -95.3(6) . 2_665
O3 Co2 N1 C16 -123.7(4) 1_645 .
O7 Co2 N1 C16 -12.2(4) . .
O1 Co2 N1 C16 91.4(4) 1_655 .
O8 Co2 N1 C16 144.4(6) . .
O3 Co2 N1 C20 67.9(4) 1_645 .
O7 Co2 N1 C20 179.4(4) . .
O1 Co2 N1 C20 -77.0(4) 1_655 .
O8 Co2 N1 C20 -24.0(8) . .
Co2 O1 C1 O2 -23.7(7) 1_455 .
Co2 O1 C1 C2 152.0(3) 1_455 .
Co1 O2 C1 O1 -2.5(8) 2_565 .
Co1 O2 C1 C2 -178.1(3) 2_565 .
O1 C1 C2 C8 9.6(6) . .
O2 C1 C2 C8 -174.3(4) . .
O1 C1 C2 C3 -169.2(4) . .
O2 C1 C2 C3 6.9(6) . .
C8 C2 C3 C4 -0.7(7) . .
C1 C2 C3 C4 178.1(4) . .
C2 C3 C4 C6 1.6(7) . .
C2 C3 C4 C5 -176.4(4) . .
Co1 O4 C5 O3 -0.7(7) 1_465 .
Co1 O4 C5 C4 176.8(3) 1_465 .
Co2 O3 C5 O4 2.3(7) 1_465 .
Co2 O3 C5 C4 -175.3(3) 1_465 .
C6 C4 C5 O4 -178.0(4) . .
C3 C4 C5 O4 0.0(7) . .
C6 C4 C5 O3 -0.3(6) . .
C3 C4 C5 O3 177.8(4) . .
C3 C4 C6 C7 -2.2(7) . .
C5 C4 C6 C7 175.9(4) . .
C4 C6 C7 C8 1.8(7) . .
C4 C6 C7 O5 175.8(4) . .
C9 O5 C7 C6 98.3(5) . .
C9 O5 C7 C8 -87.5(5) . .
C6 C7 C8 C2 -0.8(7) . .
O5 C7 C8 C2 -174.9(4) . .
C3 C2 C8 C7 0.3(7) . .
C1 C2 C8 C7 -178.6(4) . .
C7 O5 C9 C10 -30.5(6) . .
C7 O5 C9 C14 155.4(4) . .
O5 C9 C10 C11 -171.7(4) . .
C14 C9 C10 C11 2.2(7) . .
C9 C10 C11 C12 1.4(8) . .
C10 C11 C12 C13 -2.1(9) . .
C11 C12 C13 C14 -0.9(8) . .
C12 C13 C14 C9 4.5(8) . .
C12 C13 C14 C15 -172.6(5) . .
C10 C9 C14 C13 -5.1(7) . .
O5 C9 C14 C13 169.1(4) . .
C10 C9 C14 C15 171.9(4) . .
O5 C9 C14 C15 -13.8(7) . .
Co1 O6 C15 O7 -28.5(7) . .
Co1 O6 C15 C14 153.8(3) . .
Co2 O7 C15 O6 18.1(7) . .
Co2 O7 C15 C14 -164.3(3) . .
C13 C14 C15 O6 128.0(5) . .
C9 C14 C15 O6 -49.0(6) . .
C13 C14 C15 O7 -49.8(6) . .
C9 C14 C15 O7 133.1(5) . .
C20 N1 C16 C17 0.1(8) . .
Co2 N1 C16 C17 -168.2(4) . .
N1 C16 C17 C18 0.8(9) . .
C16 C17 C18 C19 -0.4(8) . .
C16 C17 C18 N2 179.6(5) . .
N2 N2 C18 C17 172.3(6) 2_856 .
N2 N2 C18 C19 -7.7(9) 2_856 .
C17 C18 C19 C20 -0.9(8) . .
N2 C18 C19 C20 179.2(5) . .
C16 N1 C20 C19 -1.5(8) . .
Co2 N1 C20 C19 167.7(4) . .
C18 C19 C20 N1 1.8(8) . .
